data_7719813
loop_
_publ_author_name
'Qian, Kun'
'Klepetarova, Blanka'
'Bour, Petr'
'Wu, Tao'

_publ_section_title
;
 Hydrogen-Bond-Stabilized Chiral Tetrakis Eu(III) Complex with Strong
 Circularly Polarized Luminescence
;
_journal_name_full 'Dalton Transactions'
_journal_paper_doi 10.1039/D5DT02294K
_journal_year 2025
_chemical_absolute_configuration ad
_chemical_formula_moiety 'C58 H59 Eu1 F28 N1 Na1 O8'
_chemical_formula_sum 'C58 H59 Eu F28 N Na O8'
_chemical_formula_weight 1605.00
_space_group_IT_number 19
_space_group_name_Hall 'P 2ac 2ab'
_space_group_name_H-M_alt 'P 21 21 21'
_symmetry_cell_setting orthorhombic
_symmetry_space_group_name_H-M 'P 21 21 21'
_atom_sites_solution_hydrogens difmap
_atom_sites_solution_primary direct
_audit_update_record
;
2025-09-19 deposited with the CCDC.	2025-11-03 downloaded from the CCDC.
;
_cell_angle_alpha 90
_cell_angle_beta 90
_cell_angle_gamma 90
_cell_formula_units_Z 4
_cell_length_a 13.0593(4)
_cell_length_b 20.8865(6)
_cell_length_c 24.0412(7)
_cell_measurement_reflns_used 9288
_cell_measurement_temperature 293
_cell_measurement_theta_max 72.1733
_cell_measurement_theta_min 3.3843
_cell_volume 6557.6(3)
_computing_cell_refinement 'USER DEFINED CELL REFINEMENT'
_computing_data_collection 'USER DEFINED DATA COLLECTION'
_computing_data_reduction 'USER DEFINED DATA REDUCTION'
_computing_molecular_graphics 'CAMERON (Watkin et al., 1996)'
_computing_publication_material 'CRYSTALS (Betteridge et al., 2003)'
_computing_structure_refinement 'CRYSTALS (Betteridge et al., 2003)'
_computing_structure_solution 'SIR92 (Altomare et al., 1994)'
_diffrn_ambient_temperature 293
_diffrn_measured_fraction_theta_full 1.000
_diffrn_measured_fraction_theta_max 1.000
_diffrn_measurement_device Unknown
_diffrn_measurement_device_type Unknown
_diffrn_measurement_method \w/2\q
_diffrn_radiation_monochromator Unknown
_diffrn_radiation_type 'Cu K\a'
_diffrn_radiation_wavelength 1.54180
_diffrn_reflns_av_R_equivalents 0.085
_diffrn_reflns_av_unetI/netI 0.173
_diffrn_reflns_limit_h_max 15
_diffrn_reflns_limit_h_min -15
_diffrn_reflns_limit_k_max 24
_diffrn_reflns_limit_k_min -25
_diffrn_reflns_limit_l_max 28
_diffrn_reflns_limit_l_min -28
_diffrn_reflns_number 87615
_diffrn_reflns_theta_full 68.238
_diffrn_reflns_theta_max 68.238
_diffrn_reflns_theta_min 2.802
_diffrn_standards_number 0
_exptl_absorpt_coefficient_mu 8.109
_exptl_absorpt_correction_type none
_exptl_crystal_density_diffrn 1.626
_exptl_crystal_density_meas ?
_exptl_crystal_density_method 'not measured'
_exptl_crystal_description block
_exptl_crystal_F_000 3216
_refine_diff_density_max 0.53
_refine_diff_density_min -0.57
_refine_ls_abs_structure_details
; 
 Parsons, Flack & Wagner (2013), 
 4653 Friedel Pairs 
;
_refine_ls_abs_structure_Flack 0.0187(16)
_refine_ls_extinction_method None
_refine_ls_goodness_of_fit_ref 0.9381
_refine_ls_hydrogen_treatment constr
_refine_ls_matrix_type full
_refine_ls_number_parameters 875
_refine_ls_number_reflns 11851
_refine_ls_number_restraints 2095
_refine_ls_R_factor_all 0.0431
_refine_ls_R_factor_gt 0.0397
_refine_ls_shift/su_max 0.0021603
_refine_ls_shift/su_mean 0.0000451
_refine_ls_structure_factor_coef Fsqd
_refine_ls_weighting_details
;
 Method= Modified Sheldrick 
 w=1/[\s^2^(F^2^) + ( 0.06P)^2^ + 0.00P] 
 ,where P=(max(Fo^2^,0) + 2Fc^2^)/3 
;
_refine_ls_weighting_scheme calc
_refine_ls_wR_factor_all 0.1024
_refine_ls_wR_factor_gt 0.1009
_refine_ls_wR_factor_ref 0.1024
_reflns_limit_h_max 15
_reflns_limit_h_min -15
_reflns_limit_k_max 25
_reflns_limit_k_min 0
_reflns_limit_l_max 28
_reflns_limit_l_min 0
_reflns_number_gt 10740
_reflns_number_total 11851
_reflns_threshold_expression I>2.0\s(I)
_oxford_diffrn_Wilson_B_factor 2.43
_oxford_diffrn_Wilson_scale 317.44
_oxford_refine_ls_scale 0.067015(9)
_cod_data_source_file d5dt02294k2.cif
_cod_data_source_block I
_cod_depositor_comments
;
The following automatic conversions were performed:

data item '_exptl_crystal_density_meas' value 'not measured' was
changed to '?' -- the value is perceived as not measured.

Automatic conversion script
Id: cif_fix_values 8170 2020-07-09 18:12:32Z antanas 
;
_cod_original_sg_symbol_H-M 'P 21 21 21 '
_cod_original_formula_sum 'C58 H59 Eu1 F28 N1 Na1 O8'
_cod_database_code 7719813
_oxford_refine_reflns_threshold_expression I>-3.0\s(I)
_refine_ls_r_factor_ref 0.0431
_reflns_number_all 11851
_oxford_hooft_y 0.0250(4)
_oxford_bijvoet_difference 0.0187(16)
_oxford_refined_flack_x 0.003(2)

loop_
_symmetry_equiv_pos_as_xyz
x,y,z
-x+1/2,-y,z+1/2
x+1/2,-y+1/2,-z
-x,y+1/2,-z+1/2

loop_
_atom_site_label
_atom_site_type_symbol
_atom_site_fract_x
_atom_site_fract_y
_atom_site_fract_z
_atom_site_U_iso_or_equiv
_atom_site_occupancy
_atom_site_adp_type
_atom_site_refinement_flags_posn
_atom_site_refinement_flags_adp
_atom_site_refinement_flags_occupancy
_atom_site_disorder_assembly
_atom_site_disorder_group
_atom_site_attached_hydrogens
Eu1 Eu 0.309839(15) 0.654131(10) 0.737022(9) 0.0248 1.0000 Uani . U . . . .
O2 O 0.47403(19) 0.65098(13) 0.69283(11) 0.0321 1.0000 Uani . U . . . .
C3 C 0.5048(3) 0.66875(17) 0.64434(16) 0.0303 1.0000 Uani . U . . . .
C4 C 0.6066(3) 0.6372(2) 0.62824(19) 0.0399 1.0000 Uani . U . . . .
F5 F 0.66088(18) 0.62260(15) 0.67428(13) 0.0576 1.0000 Uani . U . . . .
F6 F 0.6654(2) 0.67661(15) 0.59723(15) 0.0641 1.0000 Uani . U . . . .
C7 C 0.5934(4) 0.5739(2) 0.5972(2) 0.0510 1.0000 Uani . U . . . .
F8 F 0.5448(3) 0.53211(15) 0.63062(16) 0.0741 1.0000 Uani . U . . . .
F9 F 0.5334(4) 0.5835(2) 0.55281(16) 0.1025 1.0000 Uani . U . . . .
C10 C 0.6912(6) 0.5410(3) 0.5771(3) 0.0883 1.0000 Uani . U . . . .
F11 F 0.6642(4) 0.48553(19) 0.5518(2) 0.1168 1.0000 Uani . U . . . .
F12 F 0.7494(4) 0.5266(3) 0.6177(3) 0.1618 1.0000 Uani . U . . . .
F13 F 0.7366(5) 0.5751(2) 0.5395(3) 0.2031 1.0000 Uani . U . . . .
C14 C 0.4566(3) 0.70941(19) 0.60916(17) 0.0339 1.0000 Uani . U . . . .
C15 C 0.4799(3) 0.7319(2) 0.55047(19) 0.0458 1.0000 Uani . U . . . .
C16 C 0.3707(4) 0.7362(2) 0.52587(19) 0.0480 1.0000 Uani . U . . . .
C17 C 0.3324(4) 0.7822(2) 0.5732(2) 0.0476 1.0000 Uani . U . . . .
C18 C 0.3633(3) 0.74146(18) 0.62384(17) 0.0340 1.0000 Uani . U . . . .
O19 O 0.3155(2) 0.74019(12) 0.66856(12) 0.0363 1.0000 Uani . U . . . .
C20 C 0.2196(4) 0.8014(3) 0.5731(2) 0.0688 1.0000 Uani . U . . . .
C21 C 0.4127(5) 0.8364(2) 0.5718(3) 0.0635 1.0000 Uani . U . . . .
C22 C 0.5127(4) 0.8018(3) 0.5544(3) 0.0621 1.0000 Uani . U . . . .
C23 C 0.3689(5) 0.7667(3) 0.4674(2) 0.0710 1.0000 Uani . U . . . .
O24 O 0.3614(2) 0.54392(12) 0.72413(12) 0.0365 1.0000 Uani . U . . . .
C25 C 0.3208(3) 0.49564(18) 0.69912(18) 0.0370 1.0000 Uani . U . . . .
C26 C 0.2397(4) 0.49599(18) 0.66435(18) 0.0380 1.0000 Uani . U . . . .
C27 C 0.1967(3) 0.55524(17) 0.64460(15) 0.0340 1.0000 Uani . U . . . .
O28 O 0.2191(2) 0.61073(12) 0.65791(12) 0.0385 1.0000 Uani . U . . . .
C29 C 0.1195(4) 0.5374(2) 0.59910(18) 0.0451 1.0000 Uani . U . . . .
C30 C 0.0762(4) 0.4735(2) 0.6243(2) 0.0479 1.0000 Uani . U . . . .
C31 C 0.1846(4) 0.4437(2) 0.6318(2) 0.0484 1.0000 Uani . U . . . .
C32 C 0.2273(5) 0.4473(3) 0.5727(2) 0.0686 1.0000 Uani . U . . . .
C33 C 0.1858(6) 0.5118(2) 0.5509(2) 0.0629 1.0000 Uani . U . . . .
C34 C 0.0197(4) 0.4829(3) 0.6788(2) 0.0589 1.0000 Uani . U . . . .
C35 C 0.0077(5) 0.4368(3) 0.5840(3) 0.0707 1.0000 Uani . U . . . .
C36 C 0.0457(5) 0.5899(2) 0.5834(2) 0.0607 1.0000 Uani . U . . . .
C37 C 0.3770(4) 0.4329(2) 0.7119(2) 0.0502 1.0000 Uani . U . . . .
F38 F 0.3681(3) 0.39025(14) 0.66889(16) 0.0731 1.0000 Uani . U . . . .
F39 F 0.4793(2) 0.44482(14) 0.71817(18) 0.0771 1.0000 Uani . U . . . .
C40 C 0.3426(4) 0.3987(2) 0.7641(3) 0.0634 1.0000 Uani . U . . . .
F41 F 0.2444(2) 0.38222(13) 0.75722(15) 0.0609 1.0000 Uani . U . . . .
F42 F 0.3484(4) 0.43965(19) 0.80671(15) 0.0944 1.0000 Uani . U . . . .
C43 C 0.4045(6) 0.3368(4) 0.7785(4) 0.0998 1.0000 Uani . U . . . .
F44 F 0.4111(4) 0.29677(19) 0.7366(3) 0.1221 1.0000 Uani . U . . . .
F45 F 0.4968(4) 0.3525(3) 0.7959(3) 0.1625 1.0000 Uani . U . . . .
F46 F 0.3571(5) 0.3080(2) 0.8204(3) 0.1428 1.0000 Uani . U . . . .
O47 O 0.1422(2) 0.70363(13) 0.73501(14) 0.0391 1.0000 Uani . U . . . .
C48 C 0.0615(3) 0.69015(19) 0.7594(2) 0.0388 1.0000 Uani . U . . . .
C49 C -0.0406(3) 0.7236(2) 0.7489(2) 0.0499 1.0000 Uani . U . . . .
C50 C -0.0870(4) 0.7219(2) 0.8078(3) 0.0540 1.0000 Uani . U . . . .
C51 C -0.0717(4) 0.6490(3) 0.8141(3) 0.0714 1.0000 Uani . U . . . .
C52 C 0.0445(4) 0.6436(2) 0.8015(3) 0.0581 1.0000 Uani . U . . . .
C53 C 0.1213(5) 0.6049(3) 0.8214(3) 0.0663 1.0000 Uani . U . . . .
O54 O 0.2112(3) 0.60130(16) 0.80132(15) 0.0555 1.0000 Uani . U . . . .
C55 C 0.1056(5) 0.5606(3) 0.8738(3) 0.0657 1.0000 Uani . U . . . .
F56 F 0.0469(4) 0.59075(17) 0.91377(15) 0.0904 1.0000 Uani . U . . . .
F57 F 0.1967(3) 0.54830(18) 0.89954(15) 0.0794 1.0000 Uani . U . . . .
C58 C 0.0582(5) 0.4988(3) 0.8586(3) 0.0756 1.0000 Uani . U . . . .
F59 F 0.1059(4) 0.47562(16) 0.81370(16) 0.0840 1.0000 Uani . U . . . .
F60 F -0.0398(3) 0.5100(2) 0.8410(3) 0.1245 1.0000 Uani . U . . . .
C61 C -0.1263(5) 0.6210(3) 0.7650(4) 0.1002 1.0000 Uani . U . . . .
C62 C -0.1041(4) 0.6699(4) 0.7186(3) 0.0873 1.0000 Uani . U . . . .
C63 C -0.0268(5) 0.7624(3) 0.8485(3) 0.0788 1.0000 Uani . U . . . .
C64 C -0.2004(4) 0.7407(3) 0.8109(3) 0.0779 1.0000 Uani . U . . . .
C65 C -0.0324(4) 0.7857(3) 0.7169(3) 0.0744 1.0000 Uani . U . . . .
O66 O 0.4371(2) 0.62712(15) 0.80509(12) 0.0423 1.0000 Uani . U . . . .
C67 C 0.4379(3) 0.6358(2) 0.85791(17) 0.0390 1.0000 Uani . U . . . .
C68 C 0.3953(4) 0.6861(2) 0.88540(17) 0.0420 1.0000 Uani . U . . . .
C69 C 0.3371(4) 0.7351(2) 0.85710(18) 0.0415 1.0000 Uani . U . . . .
O70 O 0.3135(3) 0.73850(13) 0.80685(12) 0.0447 1.0000 Uani . U . . . .
C71 C 0.3051(5) 0.7830(2) 0.9016(2) 0.0548 1.0000 Uani . U . . . .
C72 C 0.2234(5) 0.7454(3) 0.9356(2) 0.0629 1.0000 Uani . U . . . .
C73 C 0.2845(5) 0.6945(3) 0.9681(2) 0.0593 1.0000 Uani . U . . . .
C74 C 0.3955(4) 0.7060(2) 0.94676(19) 0.0520 1.0000 Uani . U . . . .
C75 C 0.3984(5) 0.7801(2) 0.9402(2) 0.0613 1.0000 Uani . U . . . .
C76 C 0.4966(6) 0.8040(3) 0.9150(3) 0.0839 1.0000 Uani . U . . . .
C77 C 0.3839(7) 0.8148(3) 0.9967(2) 0.0885 1.0000 Uani . U . . . .
C78 C 0.2678(6) 0.8468(3) 0.8799(3) 0.0787 1.0000 Uani . U . . . .
C79 C 0.4984(3) 0.5831(2) 0.88946(18) 0.0405 1.0000 Uani . U . . . .
F80 F 0.4927(2) 0.52734(12) 0.86092(12) 0.0511 1.0000 Uani . U . . . .
F81 F 0.4598(2) 0.57216(14) 0.94045(11) 0.0528 1.0000 Uani . U . . . .
C82 C 0.6122(4) 0.5987(2) 0.8958(2) 0.0494 1.0000 Uani . U . . . .
F83 F 0.6505(2) 0.60729(17) 0.84375(14) 0.0663 1.0000 Uani . U . . . .
F84 F 0.6227(2) 0.65372(18) 0.92283(17) 0.0848 1.0000 Uani . U . . . .
C85 C 0.6799(4) 0.5473(3) 0.9245(2) 0.0655 1.0000 Uani . U . . . .
F86 F 0.7754(3) 0.5673(2) 0.9255(2) 0.0953 1.0000 Uani . U . . . .
F87 F 0.6511(3) 0.5411(4) 0.97481(18) 0.1596 1.0000 Uani . U . . . .
F88 F 0.6778(3) 0.49391(19) 0.8988(2) 0.1104 1.0000 Uani . U . . . .
N89 N 0.6751(3) 0.4888(2) 0.7571(2) 0.0583 1.0000 Uani . . . . . .
C90 C 0.7207(3) 0.4435(2) 0.7643(2) 0.0493 1.0000 Uani . U . . . .
C91 C 0.7816(6) 0.3858(3) 0.7725(3) 0.0847 1.0000 Uani . U . . . .
F92 F 0.0029(6) 0.3972(3) 0.8887(3) 0.1756 1.0000 Uani . U . . . .
C93 C 0.0567(12) 0.4472(5) 0.9052(5) 0.1354 1.0000 Uani . U . . . .
F94 F 0.0307(10) 0.4701(3) 0.9498(3) 0.2706 1.0000 Uani . U . . . .
F95 F 0.1537(7) 0.4249(4) 0.9081(4) 0.2003 1.0000 Uani . U . . . .
C5 C 0.3142(4) 0.6737(3) 0.5235(2) 0.0559 1.0000 Uani . U . . . .
H151 H 0.5273 0.7046 0.5298 0.0540 1.0000 Uiso R . . . . .
H203 H 0.2059 0.8325 0.6015 0.0960 1.0000 Uiso R . . . . .
H202 H 0.2037 0.8202 0.5375 0.0960 1.0000 Uiso R . . . . .
H201 H 0.1761 0.7645 0.5789 0.0960 1.0000 Uiso R . . . . .
H212 H 0.3924 0.8682 0.5440 0.0788 1.0000 Uiso R . . . . .
H211 H 0.4194 0.8569 0.6079 0.0790 1.0000 Uiso R . . . . .
H221 H 0.5363 0.8168 0.5183 0.0750 1.0000 Uiso R . . . . .
H222 H 0.5654 0.8082 0.5822 0.0750 1.0000 Uiso R . . . . .
H233 H 0.3027 0.7609 0.4509 0.1019 1.0000 Uiso R . . . . .
H232 H 0.4200 0.7468 0.4446 0.1019 1.0000 Uiso R . . . . .
H231 H 0.3834 0.8114 0.4710 0.1019 1.0000 Uiso R . . . . .
H311 H 0.1844 0.4008 0.6483 0.0598 1.0000 Uiso R . . . . .
H322 H 0.1995 0.4128 0.5504 0.0839 1.0000 Uiso R . . . . .
H321 H 0.3017 0.4450 0.5723 0.0840 1.0000 Uiso R . . . . .
H331 H 0.1457 0.5069 0.5171 0.0730 1.0000 Uiso R . . . . .
H332 H 0.2426 0.5409 0.5437 0.0730 1.0000 Uiso R . . . . .
H343 H 0.0148 0.4426 0.6978 0.0850 1.0000 Uiso R . . . . .
H342 H -0.0483 0.4984 0.6715 0.0850 1.0000 Uiso R . . . . .
H341 H 0.0554 0.5133 0.7019 0.0849 1.0000 Uiso R . . . . .
H353 H -0.0231 0.4020 0.6040 0.1120 1.0000 Uiso R . . . . .
H352 H 0.0465 0.4200 0.5533 0.1120 1.0000 Uiso R . . . . .
H351 H -0.0450 0.4649 0.5704 0.1120 1.0000 Uiso R . . . . .
H361 H 0.0012 0.5741 0.5548 0.0940 1.0000 Uiso R . . . . .
H363 H 0.0837 0.6258 0.5694 0.0939 1.0000 Uiso R . . . . .
H362 H 0.0054 0.6029 0.6148 0.0940 1.0000 Uiso R . . . . .
H511 H -0.0920 0.6322 0.8504 0.0790 1.0000 Uiso R . . . . .
H612 H -0.1998 0.6190 0.7719 0.1179 1.0000 Uiso R . . . . .
H611 H -0.1003 0.5783 0.7560 0.1178 1.0000 Uiso R . . . . .
H621 H -0.1663 0.6867 0.7022 0.1051 1.0000 Uiso R . . . . .
H622 H -0.0616 0.6501 0.6903 0.1049 1.0000 Uiso R . . . . .
H631 H -0.0423 0.7494 0.8857 0.1100 1.0000 Uiso R . . . . .
H633 H -0.0445 0.8065 0.8437 0.1100 1.0000 Uiso R . . . . .
H632 H 0.0451 0.7577 0.8422 0.1100 1.0000 Uiso R . . . . .
H641 H -0.2261 0.7315 0.8473 0.1080 1.0000 Uiso R . . . . .
H643 H -0.2377 0.7163 0.7838 0.1079 1.0000 Uiso R . . . . .
H642 H -0.2086 0.7856 0.8035 0.1079 1.0000 Uiso R . . . . .
H651 H -0.0985 0.8052 0.7145 0.1209 1.0000 Uiso R . . . . .
H652 H -0.0070 0.7769 0.6803 0.1209 1.0000 Uiso R . . . . .
H653 H 0.0139 0.8140 0.7356 0.1209 1.0000 Uiso R . . . . .
H722 H 0.1750 0.7249 0.9107 0.0760 1.0000 Uiso R . . . . .
H721 H 0.1861 0.7730 0.9612 0.0760 1.0000 Uiso R . . . . .
H732 H 0.2608 0.6516 0.9601 0.0711 1.0000 Uiso R . . . . .
H731 H 0.2797 0.7022 1.0078 0.0710 1.0000 Uiso R . . . . .
H741 H 0.4499 0.6876 0.9697 0.0640 1.0000 Uiso R . . . . .
H761 H 0.5448 0.8156 0.9438 0.1211 1.0000 Uiso R . . . . .
H762 H 0.5263 0.7716 0.8918 0.1210 1.0000 Uiso R . . . . .
H763 H 0.4818 0.8411 0.8927 0.1211 1.0000 Uiso R . . . . .
H772 H 0.4488 0.8193 1.0150 0.1290 1.0000 Uiso R . . . . .
H771 H 0.3381 0.7913 1.0201 0.1290 1.0000 Uiso R . . . . .
H773 H 0.3560 0.8566 0.9898 0.1289 1.0000 Uiso R . . . . .
H782 H 0.2565 0.8758 0.9104 0.1089 1.0000 Uiso R . . . . .
H781 H 0.2047 0.8401 0.8603 0.1089 1.0000 Uiso R . . . . .
H783 H 0.3177 0.8649 0.8550 0.1090 1.0000 Uiso R . . . . .
H912 H 0.8515 0.3922 0.7626 0.1102 1.0000 Uiso R . . . . .
H911 H 0.7530 0.3524 0.7500 0.1099 1.0000 Uiso R . . . . .
H913 H 0.7762 0.3743 0.8112 0.1100 1.0000 Uiso R . . . . .
H52 H 0.2489 0.6790 0.5060 0.0820 1.0000 Uiso R . . . . .
H51 H 0.3542 0.6440 0.5024 0.0819 1.0000 Uiso R . . . . .
H53 H 0.3046 0.6574 0.5604 0.0820 1.0000 Uiso R . . . . .
Na1 Na 0.53248(12) 0.56133(8) 0.74741(7) 0.0399 1.0000 Uani . . . . . .

loop_
_atom_site_aniso_label
_atom_site_aniso_U_11
_atom_site_aniso_U_22
_atom_site_aniso_U_33
_atom_site_aniso_U_23
_atom_site_aniso_U_13
_atom_site_aniso_U_12
Eu1 0.02911(10) 0.02718(10) 0.01804(10) 0.00161(9) -0.00014(9) 0.00236(9)
O2 0.0325(11) 0.0367(13) 0.0271(11) 0.0084(11) -0.0016(9) 0.0040(11)
C3 0.0288(15) 0.0318(18) 0.0303(16) 0.0065(13) 0.0009(12) -0.0015(12)
C4 0.0274(16) 0.0525(19) 0.0398(19) 0.0157(14) 0.0050(13) 0.0024(13)
F5 0.0295(12) 0.0835(19) 0.0598(17) 0.0170(14) -0.0095(11) 0.0082(12)
F6 0.0388(14) 0.0677(17) 0.086(2) 0.0353(15) 0.0231(13) 0.0034(11)
C7 0.062(2) 0.0476(18) 0.043(2) 0.0131(14) 0.0111(15) 0.0179(16)
F8 0.086(2) 0.0576(17) 0.079(2) -0.0070(15) 0.0424(18) -0.0139(16)
F9 0.154(3) 0.091(2) 0.062(2) -0.0315(18) -0.040(2) 0.063(2)
C10 0.102(3) 0.066(3) 0.097(4) 0.024(2) 0.056(2) 0.037(2)
F11 0.178(4) 0.0699(19) 0.103(3) 0.0019(19) 0.059(3) 0.054(2)
F12 0.115(3) 0.167(4) 0.204(4) -0.023(3) -0.021(3) 0.102(3)
F13 0.244(4) 0.090(3) 0.276(5) 0.061(3) 0.223(4) 0.061(3)
C14 0.0350(17) 0.0361(19) 0.0306(17) 0.0107(14) 0.0026(14) 0.0018(13)
C15 0.0450(18) 0.058(2) 0.035(2) 0.0181(18) 0.0084(15) 0.0093(17)
C16 0.050(2) 0.063(2) 0.0308(18) 0.0170(15) 0.0034(16) 0.0135(16)
C17 0.0539(19) 0.051(2) 0.0376(19) 0.0182(15) 0.0027(18) 0.0156(15)
C18 0.0386(18) 0.0315(18) 0.0318(16) 0.0097(14) 0.0018(13) 0.0039(14)
O19 0.0415(14) 0.0319(12) 0.0354(13) 0.0078(9) 0.0053(12) 0.0073(11)
C20 0.065(2) 0.089(4) 0.053(3) 0.025(3) 0.001(2) 0.039(2)
C21 0.087(3) 0.045(2) 0.059(3) 0.026(2) 0.013(3) 0.0036(17)
C22 0.062(2) 0.065(2) 0.059(3) 0.034(2) 0.006(2) -0.0084(19)
C23 0.083(3) 0.094(4) 0.036(2) 0.029(2) 0.002(2) 0.030(3)
O24 0.0381(13) 0.0297(10) 0.0415(16) 0.0040(10) -0.0057(11) 0.0012(9)
C25 0.0407(19) 0.0288(14) 0.042(2) 0.0033(13) -0.0005(15) 0.0018(13)
C26 0.056(2) 0.0259(15) 0.032(2) 0.0004(14) -0.0061(15) 0.0008(14)
C27 0.050(2) 0.0303(13) 0.0222(17) -0.0004(13) -0.0045(15) 0.0014(14)
O28 0.0558(16) 0.0275(11) 0.0322(13) 0.0006(10) -0.0122(11) 0.0010(11)
C29 0.075(3) 0.0356(17) 0.0250(18) -0.0004(14) -0.0178(15) -0.0021(14)
C30 0.066(2) 0.0408(19) 0.037(2) 0.0019(16) -0.0195(16) -0.0059(16)
C31 0.071(2) 0.0303(17) 0.044(2) -0.0036(15) -0.0149(19) -0.0011(17)
C32 0.107(3) 0.051(2) 0.047(2) -0.025(2) -0.000(2) 0.004(2)
C33 0.109(3) 0.052(2) 0.028(2) -0.0105(16) -0.002(2) -0.013(2)
C34 0.055(3) 0.074(3) 0.047(2) 0.009(2) -0.0112(19) -0.010(2)
C35 0.100(3) 0.053(3) 0.059(3) 0.005(2) -0.039(3) -0.022(3)
C36 0.090(3) 0.044(2) 0.048(3) 0.006(2) -0.036(2) 0.002(2)
C37 0.0525(17) 0.0300(17) 0.068(2) 0.0062(14) -0.012(2) 0.0029(16)
F38 0.095(2) 0.0448(15) 0.080(2) -0.0101(13) -0.0040(18) 0.0251(15)
F39 0.0449(12) 0.0513(16) 0.135(3) 0.0233(17) -0.0057(16) 0.0102(12)
C40 0.075(2) 0.0449(19) 0.070(2) 0.0165(15) -0.025(2) -0.0197(17)
F41 0.0658(14) 0.0489(15) 0.068(2) 0.0145(14) -0.0081(15) -0.0116(12)
F42 0.145(3) 0.084(2) 0.0542(18) 0.0130(15) -0.032(2) -0.043(2)
C43 0.095(3) 0.073(3) 0.131(4) 0.0536(19) -0.061(3) -0.014(2)
F44 0.120(3) 0.0545(19) 0.192(4) 0.032(2) -0.028(3) 0.021(2)
F45 0.117(3) 0.125(3) 0.245(5) 0.102(3) -0.116(3) -0.033(3)
F46 0.166(3) 0.107(3) 0.155(3) 0.092(3) -0.059(3) -0.035(3)
O47 0.0335(10) 0.0398(13) 0.0441(16) 0.0082(13) 0.0043(11) 0.0002(9)
C48 0.0366(14) 0.0380(19) 0.042(2) 0.0000(15) 0.0055(15) -0.0020(13)
C49 0.0351(17) 0.050(2) 0.064(2) 0.0069(16) 0.0074(17) -0.0000(14)
C50 0.0470(19) 0.0419(18) 0.073(2) 0.0069(18) 0.0204(19) 0.0067(17)
C51 0.057(2) 0.0450(19) 0.112(3) 0.023(2) 0.043(2) 0.0053(19)
C52 0.0545(18) 0.041(2) 0.079(3) 0.0167(19) 0.033(2) 0.0095(17)
C53 0.066(2) 0.059(3) 0.074(3) 0.025(2) 0.030(2) 0.016(2)
O54 0.0568(16) 0.0520(16) 0.0578(19) 0.0318(14) 0.0205(14) 0.0136(13)
C55 0.076(2) 0.066(2) 0.055(3) 0.0099(16) 0.0193(18) 0.006(2)
F56 0.146(3) 0.071(2) 0.054(2) 0.0112(16) 0.046(2) 0.016(2)
F57 0.098(2) 0.085(2) 0.0558(19) 0.0277(16) -0.0071(17) -0.0134(19)
C58 0.081(2) 0.071(2) 0.075(3) 0.0068(18) 0.020(2) -0.002(2)
F59 0.134(3) 0.0518(17) 0.066(2) 0.0033(15) 0.025(2) -0.0002(18)
F60 0.075(2) 0.067(2) 0.231(5) 0.004(3) -0.007(3) -0.0112(18)
C61 0.055(3) 0.061(3) 0.185(5) -0.034(3) 0.039(3) -0.021(2)
C62 0.042(2) 0.114(4) 0.106(3) -0.037(3) -0.006(3) -0.009(3)
C63 0.075(3) 0.081(3) 0.080(4) -0.022(3) 0.014(3) 0.012(3)
C64 0.053(2) 0.058(3) 0.123(5) 0.015(3) 0.036(3) 0.015(2)
C65 0.051(3) 0.085(3) 0.087(4) 0.046(3) 0.015(3) 0.022(2)
O66 0.0508(15) 0.0538(16) 0.0222(11) -0.0010(11) -0.0099(11) 0.0123(13)
C67 0.050(2) 0.0435(18) 0.0235(14) 0.0010(13) -0.0058(15) -0.0044(15)
C68 0.061(2) 0.0421(19) 0.0227(16) 0.0003(13) -0.0054(16) -0.0029(16)
C69 0.062(3) 0.0352(18) 0.0274(15) -0.0017(13) -0.0045(16) -0.0044(16)
O70 0.0683(18) 0.0383(13) 0.0276(12) -0.0021(10) -0.0089(14) 0.0061(14)
C71 0.094(3) 0.0331(18) 0.037(2) -0.0075(14) -0.0074(18) 0.0022(18)
C72 0.083(3) 0.063(3) 0.043(3) -0.005(2) 0.007(2) 0.013(2)
C73 0.090(3) 0.056(2) 0.031(2) -0.0001(18) 0.008(2) 0.004(2)
C74 0.079(2) 0.0506(18) 0.0261(17) -0.0038(16) -0.0086(19) 0.003(2)
C75 0.102(3) 0.0500(19) 0.032(2) -0.0085(17) -0.0117(18) -0.011(2)
C76 0.107(3) 0.073(3) 0.071(4) -0.009(3) -0.013(3) -0.036(3)
C77 0.159(5) 0.065(3) 0.041(3) -0.021(2) -0.021(3) -0.001(4)
C78 0.139(4) 0.040(2) 0.057(3) -0.005(2) -0.016(3) 0.018(3)
C79 0.0485(17) 0.0469(18) 0.0261(16) 0.0032(13) -0.0023(15) -0.0029(15)
F80 0.0586(15) 0.0408(13) 0.0537(16) -0.0006(11) -0.0162(13) -0.0018(11)
F81 0.0580(15) 0.0656(16) 0.0349(13) 0.0207(12) 0.0056(11) 0.0040(13)
C82 0.0504(17) 0.059(2) 0.0386(19) -0.0022(17) -0.0067(16) -0.0059(17)
F83 0.0562(16) 0.089(2) 0.0533(16) 0.0237(15) 0.0063(13) -0.0107(15)
F84 0.0617(18) 0.086(2) 0.107(3) -0.042(2) -0.0251(18) -0.0059(17)
C85 0.0514(18) 0.101(3) 0.045(2) 0.014(2) -0.010(2) 0.006(2)
F86 0.0484(15) 0.129(3) 0.109(3) -0.006(3) -0.0225(18) 0.0065(17)
F87 0.089(2) 0.331(6) 0.059(2) 0.084(3) 0.0109(19) 0.091(3)
F88 0.091(3) 0.073(2) 0.167(4) 0.007(2) -0.048(3) 0.020(2)
N89 0.048(2) 0.063(2) 0.064(3) -0.002(2) -0.016(2) 0.0125(18)
C90 0.046(2) 0.056(2) 0.046(2) 0.004(2) -0.005(2) 0.0050(18)
C91 0.103(4) 0.076(3) 0.075(4) 0.012(3) -0.008(3) 0.038(3)
F92 0.231(4) 0.100(3) 0.196(5) 0.055(3) 0.021(5) -0.057(4)
C93 0.214(4) 0.090(4) 0.102(4) 0.032(3) 0.038(4) -0.029(3)
F94 0.552(6) 0.128(4) 0.132(4) 0.036(3) 0.180(5) -0.072(5)
F95 0.234(4) 0.159(5) 0.208(6) 0.123(4) -0.056(4) -0.011(4)
C5 0.059(2) 0.073(2) 0.036(2) 0.0035(19) -0.007(2) 0.004(2)
Na1 0.0400(8) 0.0441(8) 0.0357(10) 0.0038(7) -0.0060(6) 0.0113(6)

loop_
_atom_type_symbol
_atom_type_scat_dispersion_real
_atom_type_scat_dispersion_imag
_atom_type_scat_Cromer_Mann_a1
_atom_type_scat_Cromer_Mann_b1
_atom_type_scat_Cromer_Mann_a2
_atom_type_scat_Cromer_Mann_b2
_atom_type_scat_Cromer_Mann_a3
_atom_type_scat_Cromer_Mann_b3
_atom_type_scat_Cromer_Mann_a4
_atom_type_scat_Cromer_Mann_b4
_atom_type_scat_Cromer_Mann_c
_atom_type_scat_source
C 0.0181 0.0091 2.3100 20.8439 1.0200 10.2075 1.5886 0.5687 0.8650 51.6512 0.2156 'International Tables Vol C 4.2.6.8 and 6.1.1.4'
H 0.0000 0.0000 0.4930 10.5109 0.3229 26.1257 0.1402 3.1424 0.0408 57.7998 0.0030 'International Tables Vol C 4.2.6.8 and 6.1.1.4'
O 0.0492 0.0322 3.0485 13.2771 2.2868 5.7011 1.5463 0.3239 0.8670 32.9089 0.2508 'International Tables Vol C 4.2.6.8 and 6.1.1.4'
F 0.0727 0.0534 3.5392 10.2825 2.6412 4.2944 1.5170 0.2615 1.0243 26.1476 0.2776 'International Tables Vol C 4.2.6.8 and 6.1.1.4'
Eu -8.9294 11.1857 24.6274 2.3879 19.0886 0.1942 13.7603 13.7546 2.9227 123.1740 2.5745 'International Tables Vol C 4.2.6.8 and 6.1.1.4'
N 0.0311 0.0180 12.2126 0.0057 3.1322 9.8933 2.0125 28.9975 1.1663 0.5826 -11.5290 'International Tables Vol C 4.2.6.8 and 6.1.1.4'
Na 0.1353 0.1239 4.7626 3.2850 3.1736 8.8422 1.2674 0.3136 1.1128 129.4240 0.6760 'International Tables Vol C 4.2.6.8 and 6.1.1.4'

loop_
_geom_angle_atom_site_label_1
_geom_angle_site_symmetry_1
_geom_angle_atom_site_label_2
_geom_angle_site_symmetry_2
_geom_angle_atom_site_label_3
_geom_angle_site_symmetry_3
_geom_angle
_geom_angle_publ_flag
O2 . Eu1 . O19 . 72.15(9) yes
O2 . Eu1 . O24 . 70.58(9) yes
O19 . Eu1 . O24 . 127.35(9) yes
O2 . Eu1 . C27 . 94.76(10) yes
O19 . Eu1 . C27 . 91.15(9) yes
O24 . Eu1 . C27 . 56.97(9) yes
O2 . Eu1 . O28 . 94.56(10) yes
O19 . Eu1 . O28 . 76.13(9) yes
O24 . Eu1 . O28 . 71.26(9) yes
C27 . Eu1 . O28 . 15.79(9) yes
O2 . Eu1 . O47 . 144.35(9) yes
O19 . Eu1 . O47 . 72.50(10) yes
O24 . Eu1 . O47 . 130.97(9) yes
C27 . Eu1 . O47 . 81.52(10) yes
O28 . Eu1 . O47 . 72.62(10) yes
O2 . Eu1 . O54 . 142.05(10) yes
O19 . Eu1 . O54 . 145.71(11) yes
O24 . Eu1 . O54 . 77.59(11) yes
C27 . Eu1 . O54 . 84.46(12) yes
O28 . Eu1 . O54 . 94.27(12) yes
O2 . Eu1 . O66 . 71.09(10) yes
O19 . Eu1 . O66 . 127.78(11) yes
O24 . Eu1 . O66 . 70.77(10) yes
C27 . Eu1 . O66 . 127.47(10) yes
O28 . Eu1 . O66 . 141.99(10) yes
O2 . Eu1 . O70 . 107.96(11) yes
O19 . Eu1 . O70 . 86.06(9) yes
O24 . Eu1 . O70 . 140.53(10) yes
C27 . Eu1 . O70 . 154.94(11) yes
O28 . Eu1 . O70 . 145.46(10) yes
O2 . Eu1 . Na1 . 43.37(7) yes
O19 . Eu1 . Na1 . 115.51(7) yes
O24 . Eu1 . Na1 . 41.52(7) yes
C27 . Eu1 . Na1 . 94.10(8) yes
O28 . Eu1 . Na1 . 104.80(7) yes
O47 . Eu1 . O54 . 73.21(10) yes
O47 . Eu1 . O66 . 137.74(11) yes
O54 . Eu1 . O66 . 79.42(12) yes
O47 . Eu1 . O70 . 73.88(11) yes
O54 . Eu1 . O70 . 83.95(13) yes
O66 . Eu1 . O70 . 71.72(10) yes
O47 . Eu1 . Na1 . 171.10(7) yes
O54 . Eu1 . Na1 . 98.74(8) yes
O66 . Eu1 . Na1 . 41.11(8) yes
O70 . Eu1 . Na1 . 109.58(8) yes
Eu1 . O2 . C3 . 132.3(2) yes
Eu1 . O2 . Na1 . 93.63(10) yes
C3 . O2 . Na1 . 128.2(2) yes
O2 . C3 . C4 . 112.0(3) yes
O2 . C3 . C14 . 127.0(3) yes
C4 . C3 . C14 . 121.0(3) yes
C3 . C4 . F5 . 110.2(4) yes
C3 . C4 . F6 . 111.7(3) yes
F5 . C4 . F6 . 107.0(3) yes
C3 . C4 . C7 . 113.4(4) yes
F5 . C4 . C7 . 105.4(4) yes
F6 . C4 . C7 . 108.8(4) yes
C4 . F5 . Na1 . 108.1(2) yes
C4 . C7 . F8 . 108.8(4) yes
C4 . C7 . F9 . 109.0(4) yes
F8 . C7 . F9 . 107.3(5) yes
C4 . C7 . C10 . 116.7(5) yes
F8 . C7 . C10 . 106.9(4) yes
F9 . C7 . C10 . 107.8(5) yes
C7 . C10 . F11 . 107.9(7) yes
C7 . C10 . F12 . 111.3(6) yes
F11 . C10 . F12 . 107.4(6) yes
C7 . C10 . F13 . 110.8(5) yes
F11 . C10 . F13 . 106.0(7) yes
F12 . C10 . F13 . 113.1(8) yes
C3 . C14 . C15 . 133.0(4) yes
C3 . C14 . C18 . 122.3(4) yes
C15 . C14 . C18 . 104.8(3) yes
C14 . C15 . C16 . 100.9(3) yes
C14 . C15 . C22 . 107.1(4) yes
C16 . C15 . C22 . 103.1(4) yes
C14 . C15 . H151 . 114.8 no
C16 . C15 . H151 . 115.1 no
C22 . C15 . H151 . 114.3 no
C15 . C16 . C17 . 93.0(4) yes
C15 . C16 . C23 . 112.8(4) yes
C17 . C16 . C23 . 113.7(4) yes
C15 . C16 . C5 . 114.6(4) yes
C17 . C16 . C5 . 113.8(4) yes
C23 . C16 . C5 . 108.5(5) yes
C16 . C17 . C18 . 98.7(3) yes
C16 . C17 . C20 . 117.8(5) yes
C18 . C17 . C20 . 113.5(4) yes
C16 . C17 . C21 . 102.5(4) yes
C18 . C17 . C21 . 104.2(4) yes
C20 . C17 . C21 . 117.6(5) yes
C17 . C18 . C14 . 106.6(3) yes
C17 . C18 . O19 . 124.3(4) yes
C14 . C18 . O19 . 129.0(4) yes
C18 . O19 . Eu1 . 127.9(2) yes
C17 . C20 . H203 . 110.9 no
C17 . C20 . H202 . 108.4 no
H203 . C20 . H202 . 108.6 no
C17 . C20 . H201 . 110.9 no
H203 . C20 . H201 . 109.1 no
H202 . C20 . H201 . 109.0 no
C17 . C21 . C22 . 103.7(4) yes
C17 . C21 . H212 . 109.2 no
C22 . C21 . H212 . 111.1 no
C17 . C21 . H211 . 111.4 no
C22 . C21 . H211 . 111.7 no
H212 . C21 . H211 . 109.6 no
C21 . C22 . C15 . 103.1(4) yes
C21 . C22 . H221 . 111.0 no
C15 . C22 . H221 . 110.0 no
C21 . C22 . H222 . 110.4 no
C15 . C22 . H222 . 112.0 no
H221 . C22 . H222 . 110.2 no
C16 . C23 . H233 . 109.7 no
C16 . C23 . H232 . 109.3 no
H233 . C23 . H232 . 109.7 no
C16 . C23 . H231 . 108.5 no
H233 . C23 . H231 . 109.9 no
H232 . C23 . H231 . 109.7 no
Eu1 . O24 . C25 . 133.6(2) yes
Eu1 . O24 . Na1 . 95.03(10) yes
C25 . O24 . Na1 . 128.9(2) yes
O24 . C25 . C26 . 127.4(4) yes
O24 . C25 . C37 . 112.3(4) yes
C26 . C25 . C37 . 120.3(4) yes
C25 . C26 . C27 . 121.0(4) yes
C25 . C26 . C31 . 133.2(4) yes
C27 . C26 . C31 . 105.3(4) yes
C26 . C27 . Eu1 . 98.0(2) yes
C26 . C27 . O28 . 128.9(4) yes
Eu1 . C27 . O28 . 32.11(18) yes
C26 . C27 . C29 . 106.4(3) yes
Eu1 . C27 . C29 . 155.0(3) yes
O28 . C27 . C29 . 124.5(3) yes
C27 . O28 . Eu1 . 132.1(2) yes
C27 . C29 . C30 . 99.7(3) yes
C27 . C29 . C33 . 104.5(4) yes
C30 . C29 . C33 . 101.3(4) yes
C27 . C29 . C36 . 115.0(4) yes
C30 . C29 . C36 . 119.0(5) yes
C33 . C29 . C36 . 115.0(4) yes
C29 . C30 . C31 . 93.3(4) yes
C29 . C30 . C34 . 113.4(4) yes
C31 . C30 . C34 . 113.2(4) yes
C29 . C30 . C35 . 113.2(4) yes
C31 . C30 . C35 . 114.0(4) yes
C34 . C30 . C35 . 109.2(5) yes
C26 . C31 . C30 . 101.7(3) yes
C26 . C31 . C32 . 105.6(4) yes
C30 . C31 . C32 . 101.8(4) yes
C26 . C31 . H311 . 116.7 no
C30 . C31 . H311 . 114.2 no
C32 . C31 . H311 . 115.0 no
C31 . C32 . C33 . 103.4(4) yes
C31 . C32 . H322 . 109.9 no
C33 . C32 . H322 . 109.2 no
C31 . C32 . H321 . 111.7 no
C33 . C32 . H321 . 113.1 no
H322 . C32 . H321 . 109.3 no
C29 . C33 . C32 . 104.2(4) yes
C29 . C33 . H331 . 111.2 no
C32 . C33 . H331 . 112.4 no
C29 . C33 . H332 . 110.2 no
C32 . C33 . H332 . 109.7 no
H331 . C33 . H332 . 109.2 no
C30 . C34 . H343 . 109.2 no
C30 . C34 . H342 . 109.6 no
H343 . C34 . H342 . 108.6 no
C30 . C34 . H341 . 110.4 no
H343 . C34 . H341 . 109.6 no
H342 . C34 . H341 . 109.4 no
C30 . C35 . H353 . 108.1 no
C30 . C35 . H352 . 111.2 no
H353 . C35 . H352 . 109.2 no
C30 . C35 . H351 . 109.2 no
H353 . C35 . H351 . 109.3 no
H352 . C35 . H351 . 109.8 no
C29 . C36 . H361 . 108.6 no
C29 . C36 . H363 . 109.0 no
H361 . C36 . H363 . 109.4 no
C29 . C36 . H362 . 111.0 no
H361 . C36 . H362 . 109.2 no
H363 . C36 . H362 . 109.6 no
C25 . C37 . F38 . 111.4(4) yes
C25 . C37 . F39 . 109.5(4) yes
F38 . C37 . F39 . 106.5(4) yes
C25 . C37 . C40 . 115.4(4) yes
F38 . C37 . C40 . 107.1(4) yes
F39 . C37 . C40 . 106.5(4) yes
C37 . F39 . Na1 . 117.2(3) yes
C37 . C40 . F41 . 107.6(5) yes
C37 . C40 . F42 . 108.4(4) yes
F41 . C40 . F42 . 108.3(6) yes
C37 . C40 . C43 . 114.9(6) yes
F41 . C40 . C43 . 108.1(4) yes
F42 . C40 . C43 . 109.3(6) yes
C40 . C43 . F44 . 113.0(6) yes
C40 . C43 . F45 . 109.7(6) yes
F44 . C43 . F45 . 110.0(9) yes
C40 . C43 . F46 . 107.6(8) yes
F44 . C43 . F46 . 108.9(6) yes
F45 . C43 . F46 . 107.5(6) yes
Eu1 . O47 . C48 . 131.5(3) yes
O47 . C48 . C49 . 124.1(4) yes
O47 . C48 . C52 . 128.7(4) yes
C49 . C48 . C52 . 107.1(4) yes
C48 . C49 . C50 . 100.4(4) yes
C48 . C49 . C62 . 102.1(4) yes
C50 . C49 . C62 . 101.6(4) yes
C48 . C49 . C65 . 114.5(4) yes
C50 . C49 . C65 . 121.1(5) yes
C62 . C49 . C65 . 114.4(6) yes
C49 . C50 . C51 . 93.6(4) yes
C49 . C50 . C63 . 112.1(4) yes
C51 . C50 . C63 . 114.8(5) yes
C49 . C50 . C64 . 114.8(5) yes
C51 . C50 . C64 . 111.9(4) yes
C63 . C50 . C64 . 109.0(5) yes
C50 . C51 . C52 . 100.3(4) yes
C50 . C51 . C61 . 104.2(6) yes
C52 . C51 . C61 . 106.5(5) yes
C50 . C51 . H511 . 113.9 no
C52 . C51 . H511 . 114.4 no
C61 . C51 . H511 . 115.8 no
C51 . C52 . C48 . 104.0(4) yes
C51 . C52 . C53 . 133.5(5) yes
C48 . C52 . C53 . 122.4(4) yes
C52 . C53 . O54 . 125.2(5) yes
C52 . C53 . C55 . 121.9(5) yes
O54 . C53 . C55 . 112.9(5) yes
C53 . O54 . Eu1 . 138.2(3) yes
C53 . C55 . F56 . 111.1(5) yes
C53 . C55 . F57 . 111.0(5) yes
F56 . C55 . F57 . 104.7(5) yes
C53 . C55 . C58 . 111.8(6) yes
F56 . C55 . C58 . 109.7(5) yes
F57 . C55 . C58 . 108.2(5) yes
C55 . C58 . F59 . 108.7(5) yes
C55 . C58 . F60 . 108.6(6) yes
F59 . C58 . F60 . 104.3(6) yes
C55 . C58 . C93 . 115.6(7) yes
F59 . C58 . C93 . 109.7(6) yes
F60 . C58 . C93 . 109.4(8) yes
C51 . C61 . C62 . 102.9(4) yes
C51 . C61 . H612 . 110.6 no
C62 . C61 . H612 . 109.6 no
C51 . C61 . H611 . 111.5 no
C62 . C61 . H611 . 112.2 no
H612 . C61 . H611 . 109.8 no
C61 . C62 . C49 . 103.6(6) yes
C61 . C62 . H621 . 112.2 no
C49 . C62 . H621 . 111.9 no
C61 . C62 . H622 . 109.4 no
C49 . C62 . H622 . 109.1 no
H621 . C62 . H622 . 110.4 no
C50 . C63 . H631 . 109.6 no
C50 . C63 . H633 . 109.5 no
H631 . C63 . H633 . 109.6 no
C50 . C63 . H632 . 110.6 no
H631 . C63 . H632 . 109.1 no
H633 . C63 . H632 . 108.5 no
C50 . C64 . H641 . 109.3 no
C50 . C64 . H643 . 108.7 no
H641 . C64 . H643 . 109.6 no
C50 . C64 . H642 . 110.4 no
H641 . C64 . H642 . 109.1 no
H643 . C64 . H642 . 109.7 no
C49 . C65 . H651 . 109.5 no
C49 . C65 . H652 . 109.2 no
H651 . C65 . H652 . 109.8 no
C49 . C65 . H653 . 109.7 no
H651 . C65 . H653 . 109.5 no
H652 . C65 . H653 . 109.3 no
Eu1 . O66 . C67 . 130.4(3) yes
Eu1 . O66 . Na1 . 95.95(11) yes
C67 . O66 . Na1 . 132.3(3) yes
O66 . C67 . C68 . 125.9(4) yes
O66 . C67 . C79 . 112.8(4) yes
C68 . C67 . C79 . 121.2(4) yes
C67 . C68 . C69 . 122.2(4) yes
C67 . C68 . C74 . 132.5(4) yes
C69 . C68 . C74 . 105.2(4) yes
C68 . C69 . O70 . 128.8(4) yes
C68 . C69 . C71 . 106.1(4) yes
O70 . C69 . C71 . 125.1(4) yes
C69 . O70 . Eu1 . 129.1(3) yes
C69 . C71 . C72 . 103.1(4) yes
C69 . C71 . C75 . 100.4(4) yes
C72 . C71 . C75 . 102.0(4) yes
C69 . C71 . C78 . 115.1(4) yes
C72 . C71 . C78 . 113.9(5) yes
C75 . C71 . C78 . 119.9(5) yes
C71 . C72 . C73 . 105.0(5) yes
C71 . C72 . H722 . 110.2 no
C73 . C72 . H722 . 110.2 no
C71 . C72 . H721 . 112.0 no
C73 . C72 . H721 . 110.4 no
H722 . C72 . H721 . 109.0 no
C72 . C73 . C74 . 102.1(4) yes
C72 . C73 . H732 . 112.0 no
C74 . C73 . H732 . 112.1 no
C72 . C73 . H731 . 110.5 no
C74 . C73 . H731 . 111.0 no
H732 . C73 . H731 . 109.1 no
C68 . C74 . C73 . 105.9(4) yes
C68 . C74 . C75 . 99.9(4) yes
C73 . C74 . C75 . 102.1(5) yes
C68 . C74 . H741 . 115.9 no
C73 . C74 . H741 . 115.5 no
C75 . C74 . H741 . 115.5 no
C71 . C75 . C74 . 94.6(4) yes
C71 . C75 . C76 . 115.0(5) yes
C74 . C75 . C76 . 113.0(5) yes
C71 . C75 . C77 . 114.5(6) yes
C74 . C75 . C77 . 111.9(5) yes
C76 . C75 . C77 . 107.6(5) yes
C75 . C76 . H761 . 110.6 no
C75 . C76 . H762 . 110.2 no
H761 . C76 . H762 . 109.4 no
C75 . C76 . H763 . 108.7 no
H761 . C76 . H763 . 109.1 no
H762 . C76 . H763 . 108.9 no
C75 . C77 . H772 . 109.8 no
C75 . C77 . H771 . 110.6 no
H772 . C77 . H771 . 109.4 no
C75 . C77 . H773 . 108.7 no
H772 . C77 . H773 . 108.9 no
H771 . C77 . H773 . 109.3 no
C71 . C78 . H782 . 109.9 no
C71 . C78 . H781 . 108.6 no
H782 . C78 . H781 . 109.6 no
C71 . C78 . H783 . 110.1 no
H782 . C78 . H783 . 109.3 no
H781 . C78 . H783 . 109.3 no
C67 . C79 . F80 . 109.6(3) yes
C67 . C79 . F81 . 112.0(4) yes
F80 . C79 . F81 . 107.2(3) yes
C67 . C79 . C82 . 113.0(4) yes
F80 . C79 . C82 . 106.7(4) yes
F81 . C79 . C82 . 108.1(4) yes
C79 . C82 . F83 . 107.2(4) yes
C79 . C82 . F84 . 109.5(4) yes
F83 . C82 . F84 . 107.4(4) yes
C79 . C82 . C85 . 116.7(4) yes
F83 . C82 . C85 . 106.9(4) yes
F84 . C82 . C85 . 108.7(4) yes
C82 . C85 . F86 . 109.1(5) yes
C82 . C85 . F87 . 108.9(5) yes
F86 . C85 . F87 . 107.3(5) yes
C82 . C85 . F88 . 112.1(5) yes
F86 . C85 . F88 . 107.9(5) yes
F87 . C85 . F88 . 111.4(7) yes
C90 . N89 . Na1 . 161.1(4) yes
N89 . C90 . C91 . 178.4(6) yes
C90 . C91 . H912 . 111.9 no
C90 . C91 . H911 . 108.2 no
H912 . C91 . H911 . 109.6 no
C90 . C91 . H913 . 107.3 no
H912 . C91 . H913 . 110.3 no
H911 . C91 . H913 . 109.5 no
C58 . C93 . F92 . 109.8(10) yes
C58 . C93 . F94 . 111.3(9) yes
F92 . C93 . F94 . 115.2(10) yes
C58 . C93 . F95 . 105.3(8) yes
F92 . C93 . F95 . 104.0(10) yes
F94 . C93 . F95 . 110.6(13) yes
C16 . C5 . H52 . 110.7 no
C16 . C5 . H51 . 108.4 no
H52 . C5 . H51 . 109.0 no
C16 . C5 . H53 . 109.8 no
H52 . C5 . H53 . 109.4 no
H51 . C5 . H53 . 109.5 no
O66 . Na1 . O24 . 73.79(11) yes
O66 . Na1 . O2 . 72.22(11) yes
O24 . Na1 . O2 . 71.77(10) yes
O66 . Na1 . N89 . 136.87(15) yes
O24 . Na1 . N89 . 131.72(14) yes
O2 . Na1 . N89 . 141.72(15) yes
O66 . Na1 . Eu1 . 42.94(7) yes
O24 . Na1 . Eu1 . 43.45(7) yes
O2 . Na1 . Eu1 . 43.00(6) yes
N89 . Na1 . Eu1 . 174.41(13) yes
O66 . Na1 . F39 . 124.60(13) yes
O24 . Na1 . F39 . 62.48(9) yes
O2 . Na1 . F39 . 119.36(12) yes
N89 . Na1 . F39 . 69.43(13) yes
Eu1 . Na1 . F39 . 105.91(8) yes
O66 . Na1 . F5 . 115.80(13) yes
O24 . Na1 . F5 . 120.27(11) yes
O2 . Na1 . F5 . 58.85(9) yes
N89 . Na1 . F5 . 83.28(14) yes
Eu1 . Na1 . F5 . 101.73(7) yes
F39 . Na1 . F5 . 114.95(13) yes

loop_
_geom_bond_atom_site_label_1
_geom_bond_site_symmetry_1
_geom_bond_atom_site_label_2
_geom_bond_site_symmetry_2
_geom_bond_distance
_geom_bond_publ_flag
Eu1 . O2 . 2.394(2) yes
Eu1 . O19 . 2.438(3) yes
Eu1 . O24 . 2.418(3) yes
Eu1 . C27 . 3.374(4) yes
Eu1 . O28 . 2.417(3) yes
Eu1 . O47 . 2.421(3) yes
Eu1 . O54 . 2.295(3) yes
Eu1 . O66 . 2.400(3) yes
Eu1 . O70 . 2.434(3) yes
Eu1 . Na1 . 3.5033(14) yes
O2 . C3 . 1.288(5) yes
O2 . Na1 . 2.411(3) yes
C3 . C4 . 1.534(5) yes
C3 . C14 . 1.354(5) yes
C4 . F5 . 1.349(5) yes
C4 . F6 . 1.350(5) yes
C4 . C7 . 1.529(7) yes
F5 . Na1 . 2.746(3) yes
C7 . F8 . 1.346(6) yes
C7 . F9 . 1.338(6) yes
C7 . C10 . 1.528(8) yes
C10 . F11 . 1.356(9) yes
C10 . F12 . 1.273(10) yes
C10 . F13 . 1.295(8) yes
C14 . C15 . 1.518(6) yes
C14 . C18 . 1.434(6) yes
C15 . C16 . 1.546(7) yes
C15 . C22 . 1.526(7) yes
C15 . H151 . 0.977 no
C16 . C17 . 1.571(7) yes
C16 . C23 . 1.545(6) yes
C16 . C5 . 1.501(7) yes
C17 . C18 . 1.540(6) yes
C17 . C20 . 1.527(7) yes
C17 . C21 . 1.543(8) yes
C18 . O19 . 1.244(5) yes
C20 . H203 . 0.959 no
C20 . H202 . 0.962 no
C20 . H201 . 0.969 no
C21 . C22 . 1.550(8) yes
C21 . H212 . 0.977 no
C21 . H211 . 0.972 no
C22 . H221 . 0.972 no
C22 . H222 . 0.968 no
C23 . H233 . 0.958 no
C23 . H232 . 0.960 no
C23 . H231 . 0.957 no
O24 . C25 . 1.288(5) yes
O24 . Na1 . 2.331(3) yes
C25 . C26 . 1.350(6) yes
C25 . C37 . 1.533(6) yes
C26 . C27 . 1.439(5) yes
C26 . C31 . 1.524(6) yes
C27 . O28 . 1.237(5) yes
C27 . C29 . 1.534(6) yes
C29 . C30 . 1.571(6) yes
C29 . C33 . 1.542(7) yes
C29 . C36 . 1.507(7) yes
C30 . C31 . 1.557(7) yes
C30 . C34 . 1.518(8) yes
C30 . C35 . 1.524(6) yes
C31 . C32 . 1.528(8) yes
C31 . H311 . 0.980 no
C32 . C33 . 1.544(8) yes
C32 . H322 . 0.970 no
C32 . H321 . 0.972 no
C33 . H331 . 0.972 no
C33 . H332 . 0.975 no
C34 . H343 . 0.960 no
C34 . H342 . 0.961 no
C34 . H341 . 0.964 no
C35 . H353 . 0.959 no
C35 . H352 . 0.961 no
C35 . H351 . 0.962 no
C36 . H361 . 0.959 no
C36 . H363 . 0.959 no
C36 . H362 . 0.961 no
C37 . F38 . 1.369(6) yes
C37 . F39 . 1.367(6) yes
C37 . C40 . 1.514(8) yes
F39 . Na1 . 2.626(4) yes
C40 . F41 . 1.338(6) yes
C40 . F42 . 1.336(7) yes
C40 . C43 . 1.563(9) yes
C43 . F44 . 1.312(11) yes
C43 . F45 . 1.317(8) yes
C43 . F46 . 1.326(10) yes
O47 . C48 . 1.238(5) yes
C48 . C49 . 1.527(6) yes
C48 . C52 . 1.421(6) yes
C49 . C50 . 1.540(7) yes
C49 . C62 . 1.574(8) yes
C49 . C65 . 1.511(7) yes
C50 . C51 . 1.543(7) yes
C50 . C63 . 1.515(9) yes
C50 . C64 . 1.534(7) yes
C51 . C52 . 1.552(7) yes
C51 . C61 . 1.497(11) yes
C51 . H511 . 0.977 no
C52 . C53 . 1.374(8) yes
C53 . O54 . 1.272(6) yes
C53 . C55 . 1.576(8) yes
C55 . F56 . 1.381(7) yes
C55 . F57 . 1.366(7) yes
C55 . C58 . 1.478(9) yes
C58 . F59 . 1.337(8) yes
C58 . F60 . 1.367(9) yes
C58 . C93 . 1.556(11) yes
C61 . C62 . 1.541(12) yes
C61 . H612 . 0.975 no
C61 . H611 . 0.979 no
C62 . H621 . 0.968 no
C62 . H622 . 0.971 no
C63 . H631 . 0.956 no
C63 . H633 . 0.957 no
C63 . H632 . 0.955 no
C64 . H641 . 0.957 no
C64 . H643 . 0.959 no
C64 . H642 . 0.960 no
C65 . H651 . 0.956 no
C65 . H652 . 0.959 no
C65 . H653 . 0.958 no
O66 . C67 . 1.283(5) yes
O66 . Na1 . 2.316(3) yes
C67 . C68 . 1.361(6) yes
C67 . C79 . 1.553(6) yes
C68 . C69 . 1.444(6) yes
C68 . C74 . 1.532(6) yes
C69 . O70 . 1.249(5) yes
C69 . C71 . 1.524(6) yes
C71 . C72 . 1.556(8) yes
C71 . C75 . 1.532(8) yes
C71 . C78 . 1.512(7) yes
C72 . C73 . 1.541(8) yes
C72 . H722 . 0.969 no
C72 . H721 . 0.974 no
C73 . C74 . 1.556(8) yes
C73 . H732 . 0.966 no
C73 . H731 . 0.971 no
C74 . C75 . 1.557(7) yes
C74 . H741 . 0.978 no
C75 . C76 . 1.503(9) yes
C75 . C77 . 1.550(7) yes
C76 . H761 . 0.965 no
C76 . H762 . 0.959 no
C76 . H763 . 0.963 no
C77 . H772 . 0.959 no
C77 . H771 . 0.958 no
C77 . H773 . 0.961 no
C78 . H782 . 0.962 no
C78 . H781 . 0.959 no
C78 . H783 . 0.964 no
C79 . F80 . 1.354(5) yes
C79 . F81 . 1.345(5) yes
C79 . C82 . 1.529(7) yes
C82 . F83 . 1.359(6) yes
C82 . F84 . 1.328(6) yes
C82 . C85 . 1.554(8) yes
C85 . F86 . 1.315(7) yes
C85 . F87 . 1.273(7) yes
C85 . F88 . 1.275(8) yes
N89 . C90 . 1.132(6) yes
N89 . Na1 . 2.412(4) yes
C90 . C91 . 1.456(7) yes
C91 . H912 . 0.953 no
C91 . H911 . 0.959 no
C91 . H913 . 0.963 no
F92 . C93 . 1.320(12) yes
C93 . F94 . 1.222(12) yes
C93 . F95 . 1.351(15) yes
C5 . H52 . 0.958 no
C5 . H51 . 0.956 no
C5 . H53 . 0.958 no
